data_7221019
loop_
_publ_author_name
'Klein, Y. Maximilian'
'Prescimone, Alessandro'
'Constable, Edwin C.'
'Housecroft, Catherine E.'

_publ_section_title
;
 Manipulating connecting nodes through remote alkoxy chain variation in
 coordination networks with
 4&#x2032;-alkoxy-4,2&#x2032;:6&#x2032;,4&#x2032;&#x2032;-terpyridine
 linkers
;
_journal_issue 34
_journal_name_full CrystEngComm
_journal_page_first 6483
_journal_paper_doi 10.1039/C5CE01115A
_journal_volume 17
_journal_year 2015
_chemical_compound_source J.M.Klein
_chemical_formula_moiety 'C82 H85 Cd2 N13 O16'
_chemical_formula_sum 'C82 H85 Cd2 N13 O16'
_chemical_formula_weight 1733.45
_space_group_IT_number 2
_symmetry_cell_setting triclinic
_symmetry_space_group_name_Hall '-P 1'
_symmetry_space_group_name_H-M 'P -1'
_atom_sites_solution_hydrogens difmap
_atom_sites_solution_primary other
_audit_creation_date 2015-01-05
_audit_creation_method CRYSTALS_ver_14.61
_audit_update_record
;
2015-05-22 deposited with the CCDC.
2015-06-26 downloaded from the CCDC.
;
_cell_angle_alpha 83.670(3)
_cell_angle_beta 82.840(3)
_cell_angle_gamma 70.242(3)
_cell_formula_units_Z 2
_cell_length_a 13.1304(7)
_cell_length_b 16.5224(9)
_cell_length_c 19.2845(10)
_cell_measurement_reflns_used 9986
_cell_measurement_temperature 123
_cell_measurement_theta_max 67
_cell_measurement_theta_min 3
_cell_volume 3896.3(4)
_computing_cell_refinement 'Apex2 (Bruker AXS, 2006)'
_computing_data_collection 'Apex2 (Bruker AXS, 2006)'
_computing_data_reduction 'Apex2 (Bruker AXS, 2006)'
_computing_molecular_graphics 'CAMERON (Watkin et al., 1996)'
_computing_publication_material 'CRYSTALS (Betteridge et al., 2003)'
_computing_structure_refinement 'CRYSTALS (Betteridge et al., 2003)'
_computing_structure_solution 'Superflip (Palatinus & Chapuis, 2007)'
_diffrn_ambient_temperature 123
_diffrn_measured_fraction_theta_full 0.989
_diffrn_measured_fraction_theta_max 0.989
_diffrn_measurement_device Area
_diffrn_measurement_device_type 'Bruker Kappa Apex2'
_diffrn_measurement_method '\f & \w scans'
_diffrn_radiation_monochromator graphite
_diffrn_radiation_type 'Cu K\a'
_diffrn_radiation_wavelength 1.54178
_diffrn_reflns_av_R_equivalents 0.039
_diffrn_reflns_limit_h_max 15
_diffrn_reflns_limit_h_min -15
_diffrn_reflns_limit_k_max 19
_diffrn_reflns_limit_k_min -18
_diffrn_reflns_limit_l_max 22
_diffrn_reflns_limit_l_min -22
_diffrn_reflns_number 49970
_diffrn_reflns_theta_full 66.710
_diffrn_reflns_theta_max 66.711
_diffrn_reflns_theta_min 2.315
_diffrn_standards_number 0
_exptl_absorpt_coefficient_mu 5.007
_exptl_absorpt_correction_T_max 0.74
_exptl_absorpt_correction_T_min 0.64
_exptl_absorpt_correction_type multi-scan
_exptl_absorpt_process_details 'SADABS (Siemens, 1996)'
_exptl_crystal_colour colourless
_exptl_crystal_density_diffrn 1.477
_exptl_crystal_density_method 'not measured'
_exptl_crystal_description block
_exptl_crystal_F_000 1784
_exptl_crystal_size_max 0.140
_exptl_crystal_size_mid 0.080
_exptl_crystal_size_min 0.060
_refine_diff_density_max 2.67
_refine_diff_density_min -0.75
_refine_ls_extinction_method None
_refine_ls_goodness_of_fit_ref 0.9870
_refine_ls_hydrogen_treatment constr
_refine_ls_matrix_type full
_refine_ls_number_parameters 1018
_refine_ls_number_reflns 13280
_refine_ls_number_restraints 0
_refine_ls_R_factor_all 0.0586
_refine_ls_R_factor_gt 0.0540
_refine_ls_shift/su_max 0.0015417
_refine_ls_shift/su_mean 0.0000236
_refine_ls_structure_factor_coef Fsqd
_refine_ls_weighting_details
;
 Method, part 1, Chebychev polynomial, (Watkin, 1994, Prince, 1982) 
 [weight] = 1.0/[A~0~*T~0~(x)+A~1~*T~1~(x) ... +A~n-1~]*T~n-1~(x)] 
 where A~i~ are the Chebychev coefficients listed below and x= Fcalc/Fmax 
 Method = Robust Weighting (Prince, 1982) 
 W = [weight] * [1-(deltaF/6*sigmaF)^2^]^2^ 
 A~i~ are: 
 7.03 10.7 5.05 1.26 
;
_refine_ls_weighting_scheme calc
_refine_ls_wR_factor_all 0.1228
_refine_ls_wR_factor_gt 0.1212
_refine_ls_wR_factor_ref 0.1228
_reflns_limit_h_max 15
_reflns_limit_h_min -15
_reflns_limit_k_max 19
_reflns_limit_k_min -19
_reflns_limit_l_max 22
_reflns_limit_l_min 0
_reflns_number_gt 12221
_reflns_number_total 13661
_reflns_threshold_expression I>2.0\s(I)
_oxford_diffrn_Wilson_B_factor 0.00
_oxford_diffrn_Wilson_scale 0.00
_oxford_refine_ls_r_factor_ref 0.0586
_oxford_refine_ls_scale 0.051182(7)
_oxford_reflns_number_all 13280
_oxford_reflns_threshold_expression_ref I>-10.0\s(I)
_oxford_structure_analysis_title 'jmk71_1_123k_0m in P-1'
_cod_data_source_file c5ce01115a2.cif
_cod_data_source_block JMK71_1_123K
_cod_depositor_comments
;
The following automatic conversions were performed:

'_atom_sites_solution_primary' value 'Other' changed to 'other'
according to
/usr/data/users/saulius/crontab/automatic-downloads/rss-feeds/RSC/lib/dictionaries/cif_core.dic
dictionary named 'cif_core.dic' version 2.4.2 from 2011-04-26.

Automatic conversion script
Id: cif_fix_values 3271 2015-04-21 07:52:19Z andrius 

 Adding full bibliography for 7221019--7221023.cif.
;
_cod_original_cell_volume 3896.3(2)
_cod_original_sg_symbol_H-M 'P -1 '
_cod_database_code 7221019

loop_
_symmetry_equiv_pos_as_xyz
x,y,z
-x,-y,-z

loop_
_atom_site_label
_atom_site_type_symbol
_atom_site_fract_x
_atom_site_fract_y
_atom_site_fract_z
_atom_site_U_iso_or_equiv
_atom_site_occupancy
_atom_site_adp_type
_atom_site_refinement_flags_posn
Cd1 Cd 0.01615(2) 0.843095(19) 0.162866(14) 0.0227 1.0000 Uani .
Cd2 Cd -0.00368(2) 0.680131(19) 0.838690(14) 0.0226 1.0000 Uani .
N1 N 0.1653(3) 0.8533(2) 0.08915(18) 0.0263 1.0000 Uani .
N2 N 0.5307(3) 0.8780(2) 0.00081(18) 0.0233 1.0000 Uani .
N3 N 0.8821(3) 0.8588(2) 0.08826(18) 0.0264 1.0000 Uani .
N4 N -0.0675(3) 0.7762(2) 0.25634(19) 0.0309 1.0000 Uani .
N5 N -0.1223(3) 0.6302(2) 0.49418(18) 0.0251 1.0000 Uani .
N6 N -0.0816(3) 0.6535(2) 0.74420(18) 0.0269 1.0000 Uani .
N7 N -0.1532(3) 0.6805(2) 0.91510(19) 0.0292 1.0000 Uani .
N8 N -0.5089(3) 0.6350(2) 0.99545(18) 0.0263 1.0000 Uani .
N9 N -0.8723(3) 0.6696(2) 0.91187(19) 0.0308 1.0000 Uani .
N10 N -0.1275(3) 1.0271(2) 0.1705(2) 0.0313 1.0000 Uani .
N11 N 0.1209(4) 0.6566(3) 0.1616(3) 0.0484 1.0000 Uani .
N12 N -0.0349(3) 0.8535(2) 0.77556(18) 0.0314 1.0000 Uani .
N13 N 0.1391(3) 0.5094(3) 0.8142(2) 0.0359 1.0000 Uani .
O1 O 0.0978(3) 0.8959(2) 0.24666(18) 0.0386 1.0000 Uani .
O2 O 0.5232(3) 1.0807(2) -0.42271(17) 0.0382 1.0000 Uani .
O12 O -0.2025(3) 1.0953(2) 0.17440(19) 0.0428 1.0000 Uani .
O5 O -0.2392(3) 0.1720(2) 0.43187(18) 0.0402 1.0000 Uani .
O6 O -0.0467(3) 1.0174(3) 0.12515(18) 0.0449 1.0000 Uani .
O7 O 0.1503(3) 0.6998(2) 0.1999(2) 0.0527 1.0000 Uani .
O8 O -0.5742(3) 0.4639(3) 1.4233(2) 0.0574 1.0000 Uani .
O9 O 0.0554(3) 0.6963(2) 0.1169(2) 0.0553 1.0000 Uani .
O11 O -0.1286(3) 0.9630(2) 0.21221(17) 0.0389 1.0000 Uani .
O10 O 0.1544(3) 0.5763(2) 0.1694(3) 0.0606 1.0000 Uani .
O56 O 0.0610(3) 0.5226(2) 0.86224(17) 0.0371 1.0000 Uani .
O58 O 0.1504(3) 0.5744(2) 0.77707(18) 0.0447 1.0000 Uani .
O59 O 0.2022(3) 0.4361(2) 0.8058(2) 0.0503 1.0000 Uani .
O60 O -0.1168(3) 0.8426(2) 0.81023(17) 0.0415 1.0000 Uani .
O62 O 0.0511(3) 0.7887(2) 0.77067(17) 0.0359 1.0000 Uani .
O63 O -0.0345(4) 0.9229(2) 0.74553(19) 0.0523 1.0000 Uani .
C2 C 0.1927(5) 0.8632(4) 0.2822(3) 0.0566 1.0000 Uani .
C12 C 0.2665(4) 0.8120(3) 0.1066(2) 0.0298 1.0000 Uani .
C13 C 0.3580(3) 0.8213(3) 0.0689(2) 0.0272 1.0000 Uani .
C14 C 0.3490(3) 0.8749(3) 0.0071(2) 0.0247 1.0000 Uani .
C15 C 0.4445(3) 0.8885(3) -0.0346(2) 0.0237 1.0000 Uani .
C17 C 0.6171(3) 0.8946(3) -0.0346(2) 0.0221 1.0000 Uani .
C18 C 0.7101(3) 0.8809(3) 0.0071(2) 0.0233 1.0000 Uani .
C19 C 0.8149(3) 0.8710(3) -0.0233(2) 0.0256 1.0000 Uani .
C20 C 0.8976(3) 0.8591(3) 0.0184(2) 0.0272 1.0000 Uani .
C22 C 0.7807(3) 0.8686(3) 0.1176(2) 0.0277 1.0000 Uani .
C23 C 0.6944(3) 0.8782(3) 0.0800(2) 0.0260 1.0000 Uani .
C24 C 0.6192(3) 0.9255(3) -0.1050(2) 0.0237 1.0000 Uani .
C25 C 0.5310(3) 0.9354(3) -0.1428(2) 0.0249 1.0000 Uani .
C26 C 0.4435(3) 0.9136(3) -0.1061(2) 0.0251 1.0000 Uani .
C27 C 0.5277(3) 0.9723(3) -0.2169(2) 0.0258 1.0000 Uani .
C28 C 0.6221(4) 0.9757(3) -0.2580(2) 0.0303 1.0000 Uani .
C29 C 0.6170(4) 1.0126(3) -0.3259(2) 0.0321 1.0000 Uani .
C30 C 0.5185(4) 1.0467(3) -0.3551(2) 0.0311 1.0000 Uani .
C32 C 0.4236(4) 1.1165(3) -0.4561(2) 0.0359 1.0000 Uani .
C33 C 0.4547(4) 1.1431(3) -0.5311(2) 0.0375 1.0000 Uani .
C34 C 0.3560(4) 1.1833(4) -0.5722(3) 0.0431 1.0000 Uani .
C35 C 0.3859(5) 1.2022(4) -0.6503(3) 0.0423 1.0000 Uani .
C36 C 0.4349(5) 1.2724(4) -0.6668(3) 0.0539 1.0000 Uani .
C37 C 0.4568(8) 1.2909(6) -0.7459(4) 0.0875 1.0000 Uani .
C38 C 0.4232(4) 1.0434(3) -0.3149(2) 0.0311 1.0000 Uani .
C39 C 0.4297(4) 1.0056(3) -0.2468(2) 0.0288 1.0000 Uani .
C40 C 0.2431(3) 0.9171(3) -0.0119(2) 0.0256 1.0000 Uani .
C41 C 0.1557(3) 0.9057(3) 0.0297(2) 0.0281 1.0000 Uani .
C43 C -0.0471(4) 0.7825(3) 0.3219(2) 0.0380 1.0000 Uani .
C44 C -0.0682(4) 0.7311(3) 0.3792(2) 0.0354 1.0000 Uani .
C45 C -0.1148(4) 0.6701(3) 0.3704(2) 0.0275 1.0000 Uani .
C46 C -0.1390(4) 0.6633(3) 0.3034(2) 0.0309 1.0000 Uani .
C47 C -0.1132(4) 0.7164(3) 0.2482(2) 0.0337 1.0000 Uani .
C48 C -0.1318(3) 0.6096(3) 0.4310(2) 0.0257 1.0000 Uani .
C50 C -0.1284(3) 0.5739(3) 0.5493(2) 0.0265 1.0000 Uani .
C51 C -0.1158(3) 0.6005(3) 0.6183(2) 0.0266 1.0000 Uani .
C52 C -0.1164(4) 0.5504(3) 0.6812(2) 0.0302 1.0000 Uani .
C53 C -0.0992(4) 0.5791(3) 0.7420(2) 0.0320 1.0000 Uani .
C65 C -0.2475(4) 0.6945(3) 0.8875(2) 0.0321 1.0000 Uani .
C66 C -0.3355(4) 0.6782(3) 0.9238(2) 0.0300 1.0000 Uani .
C67 C -0.3311(3) 0.6459(3) 0.9936(2) 0.0271 1.0000 Uani .
C68 C -0.4236(3) 0.6221(3) 1.0324(2) 0.0251 1.0000 Uani .
C70 C -0.5935(3) 0.6131(3) 1.0271(2) 0.0259 1.0000 Uani .
C71 C -0.5959(3) 0.5781(3) 1.0963(2) 0.0260 1.0000 Uani .
C72 C -0.5099(3) 0.5669(3) 1.1359(2) 0.0259 1.0000 Uani .
C73 C -0.4219(3) 0.5896(3) 1.1021(2) 0.0256 1.0000 Uani .
C74 C -0.5165(4) 0.5359(3) 1.2110(2) 0.0311 1.0000 Uani .
C75 C -0.6197(4) 0.5581(4) 1.2495(3) 0.0443 1.0000 Uani .
C76 C -0.6335(5) 0.5335(4) 1.3188(3) 0.0528 1.0000 Uani .
C77 C -0.5479(5) 0.4851(4) 1.3522(3) 0.0484 1.0000 Uani .
C79 C -0.4987(5) 0.4031(4) 1.4624(3) 0.0514 1.0000 Uani .
C80 C -0.5531(6) 0.3808(4) 1.5307(3) 0.0585 1.0000 Uani .
C81 C -0.4898(5) 0.3221(4) 1.5844(3) 0.0553 1.0000 Uani .
C82 C -0.5493(5) 0.3048(3) 1.6515(3) 0.0475 1.0000 Uani .
C83 C -0.4875(6) 0.2525(5) 1.7094(3) 0.0626 1.0000 Uani .
C84 C -0.5506(6) 0.2334(4) 1.7744(3) 0.0627 1.0000 Uani .
C85 C -0.4446(5) 0.4605(4) 1.3194(3) 0.0515 1.0000 Uani .
C86 C -0.4282(4) 0.4880(3) 1.2460(3) 0.0406 1.0000 Uani .
C87 C -0.6887(4) 0.6312(3) 0.9862(2) 0.0271 1.0000 Uani .
C88 C -0.7609(4) 0.5856(3) 1.0017(2) 0.0286 1.0000 Uani .
C89 C -0.8497(4) 0.6062(3) 0.9637(2) 0.0294 1.0000 Uani .
C91 C -0.8019(4) 0.7140(3) 0.8974(3) 0.0365 1.0000 Uani .
C92 C -0.7102(4) 0.6961(3) 0.9326(3) 0.0362 1.0000 Uani .
C93 C -0.2360(4) 0.6364(3) 1.0242(2) 0.0302 1.0000 Uani .
C94 C -0.1503(4) 0.6536(3) 0.9835(2) 0.0317 1.0000 Uani .
C95 C -0.0824(4) 0.7024(3) 0.6840(2) 0.0329 1.0000 Uani .
C96 C -0.0986(4) 0.6788(3) 0.6212(2) 0.0333 1.0000 Uani .
C97 C -0.1427(3) 0.4959(3) 0.5422(2) 0.0258 1.0000 Uani .
C98 C -0.1557(3) 0.4745(3) 0.4762(2) 0.0252 1.0000 Uani .
C99 C -0.1501(3) 0.5344(3) 0.4201(2) 0.0280 1.0000 Uani .
C100 C -0.1737(3) 0.3935(3) 0.4647(2) 0.0280 1.0000 Uani .
C101 C -0.1717(4) 0.3704(3) 0.3968(2) 0.0345 1.0000 Uani .
C102 C -0.1911(4) 0.2969(3) 0.3831(3) 0.0354 1.0000 Uani .
C103 C -0.2143(4) 0.2436(3) 0.4389(3) 0.0326 1.0000 Uani .
C105 C -0.2303(4) 0.1457(3) 0.3614(3) 0.0386 1.0000 Uani .
C106 C -0.2543(4) 0.0623(3) 0.3660(3) 0.0385 1.0000 Uani .
C107 C -0.1689(4) -0.0153(3) 0.3985(3) 0.0399 1.0000 Uani .
C108 C -0.1613(4) -0.0154(3) 0.4765(3) 0.0424 1.0000 Uani .
C109 C -0.0813(5) -0.0979(4) 0.5064(3) 0.0475 1.0000 Uani .
C110 C -0.0708(5) -0.0948(4) 0.5835(3) 0.0514 1.0000 Uani .
C111 C -0.2152(4) 0.2642(3) 0.5074(2) 0.0352 1.0000 Uani .
C112 C -0.1949(4) 0.3375(3) 0.5195(2) 0.0345 1.0000 Uani .
H121 H 0.2754 0.7739 0.1478 0.0357 1.0000 Uiso R
H131 H 0.4275 0.7913 0.0847 0.0327 1.0000 Uiso R
H191 H 0.8296 0.8726 -0.0728 0.0308 1.0000 Uiso R
H201 H 0.9690 0.8506 -0.0036 0.0327 1.0000 Uiso R
H221 H 0.7679 0.8690 0.1672 0.0332 1.0000 Uiso R
H231 H 0.6248 0.8830 0.1035 0.0313 1.0000 Uiso R
H241 H 0.6803 0.9398 -0.1271 0.0284 1.0000 Uiso R
H261 H 0.3835 0.9159 -0.1301 0.0302 1.0000 Uiso R
H281 H 0.6903 0.9524 -0.2389 0.0364 1.0000 Uiso R
H291 H 0.6818 1.0146 -0.3530 0.0385 1.0000 Uiso R
H321 H 0.3762 1.1652 -0.4331 0.0431 1.0000 Uiso R
H322 H 0.3887 1.0744 -0.4549 0.0431 1.0000 Uiso R
H331 H 0.4912 1.1839 -0.5311 0.0450 1.0000 Uiso R
H332 H 0.5020 1.0936 -0.5531 0.0450 1.0000 Uiso R
H341 H 0.3126 1.2360 -0.5529 0.0517 1.0000 Uiso R
H342 H 0.3154 1.1448 -0.5678 0.0517 1.0000 Uiso R
H351 H 0.3216 1.2180 -0.6736 0.0507 1.0000 Uiso R
H352 H 0.4366 1.1508 -0.6677 0.0507 1.0000 Uiso R
H361 H 0.3864 1.3235 -0.6476 0.0647 1.0000 Uiso R
H362 H 0.5017 1.2556 -0.6462 0.0647 1.0000 Uiso R
H371 H 0.4878 1.3357 -0.7541 0.1049 1.0000 Uiso R
H372 H 0.3904 1.3081 -0.7670 0.1049 1.0000 Uiso R
H373 H 0.5057 1.2402 -0.7656 0.1049 1.0000 Uiso R
H381 H 0.3550 1.0668 -0.3339 0.0373 1.0000 Uiso R
H391 H 0.3652 1.0025 -0.2199 0.0346 1.0000 Uiso R
H401 H 0.2320 0.9538 -0.0538 0.0307 1.0000 Uiso R
H411 H 0.0849 0.9363 0.0161 0.0338 1.0000 Uiso R
H431 H -0.0164 0.8251 0.3290 0.0456 1.0000 Uiso R
H441 H -0.0509 0.7376 0.4242 0.0425 1.0000 Uiso R
H461 H -0.1727 0.6229 0.2957 0.0371 1.0000 Uiso R
H471 H -0.1284 0.7105 0.2025 0.0405 1.0000 Uiso R
H521 H -0.1285 0.4968 0.6823 0.0363 1.0000 Uiso R
H531 H -0.0999 0.5438 0.7844 0.0384 1.0000 Uiso R
H651 H -0.2531 0.7169 0.8401 0.0385 1.0000 Uiso R
H661 H -0.3998 0.6889 0.9014 0.0360 1.0000 Uiso R
H711 H -0.6566 0.5618 1.1165 0.0312 1.0000 Uiso R
H731 H -0.3608 0.5829 1.1267 0.0307 1.0000 Uiso R
H751 H -0.6817 0.5915 1.2262 0.0531 1.0000 Uiso R
H761 H -0.7040 0.5507 1.3432 0.0633 1.0000 Uiso R
H791 H -0.4441 0.4258 1.4705 0.0616 1.0000 Uiso R
H792 H -0.4664 0.3527 1.4374 0.0616 1.0000 Uiso R
H801 H -0.5906 0.4336 1.5515 0.0701 1.0000 Uiso R
H802 H -0.6042 0.3558 1.5201 0.0701 1.0000 Uiso R
H811 H -0.4375 0.3459 1.5949 0.0663 1.0000 Uiso R
H812 H -0.4538 0.2684 1.5648 0.0663 1.0000 Uiso R
H821 H -0.5910 0.3592 1.6685 0.0570 1.0000 Uiso R
H822 H -0.5967 0.2761 1.6412 0.0570 1.0000 Uiso R
H831 H -0.4427 0.2823 1.7216 0.0751 1.0000 Uiso R
H832 H -0.4432 0.1989 1.6921 0.0751 1.0000 Uiso R
H841 H -0.5022 0.1997 1.8074 0.0753 1.0000 Uiso R
H842 H -0.5949 0.2859 1.7935 0.0753 1.0000 Uiso R
H843 H -0.5954 0.2025 1.7640 0.0753 1.0000 Uiso R
H851 H -0.3848 0.4260 1.3443 0.0618 1.0000 Uiso R
H861 H -0.3571 0.4731 1.2224 0.0487 1.0000 Uiso R
H881 H -0.7495 0.5408 1.0382 0.0343 1.0000 Uiso R
H891 H -0.8978 0.5737 0.9747 0.0353 1.0000 Uiso R
H911 H -0.8159 0.7595 0.8616 0.0438 1.0000 Uiso R
H921 H -0.6620 0.7283 0.9200 0.0434 1.0000 Uiso R
H931 H -0.2305 0.6183 1.0725 0.0362 1.0000 Uiso R
H941 H -0.0861 0.6460 1.0050 0.0380 1.0000 Uiso R
H951 H -0.0712 0.7562 0.6847 0.0395 1.0000 Uiso R
H961 H -0.0982 0.7157 0.5799 0.0400 1.0000 Uiso R
H971 H -0.1438 0.4570 0.5821 0.0309 1.0000 Uiso R
H991 H -0.1590 0.5235 0.3743 0.0336 1.0000 Uiso R
H1011 H -0.1562 0.4069 0.3583 0.0414 1.0000 Uiso R
H1021 H -0.1887 0.2832 0.3362 0.0425 1.0000 Uiso R
H1051 H -0.2812 0.1888 0.3346 0.0464 1.0000 Uiso R
H1052 H -0.1589 0.1376 0.3397 0.0464 1.0000 Uiso R
H1061 H -0.3217 0.0698 0.3934 0.0462 1.0000 Uiso R
H1062 H -0.2602 0.0502 0.3199 0.0462 1.0000 Uiso R
H1071 H -0.1848 -0.0655 0.3911 0.0479 1.0000 Uiso R
H1072 H -0.1001 -0.0179 0.3749 0.0479 1.0000 Uiso R
H1081 H -0.2312 -0.0085 0.5004 0.0509 1.0000 Uiso R
H1082 H -0.1390 0.0316 0.4840 0.0509 1.0000 Uiso R
H1091 H -0.1055 -0.1447 0.5011 0.0570 1.0000 Uiso R
H1092 H -0.0121 -0.1064 0.4811 0.0570 1.0000 Uiso R
H1101 H -0.0201 -0.1475 0.6001 0.0616 1.0000 Uiso R
H1102 H -0.1396 -0.0867 0.6094 0.0616 1.0000 Uiso R
H1103 H -0.0462 -0.0484 0.5894 0.0616 1.0000 Uiso R
H1111 H -0.2298 0.2272 0.5458 0.0422 1.0000 Uiso R
H1121 H -0.1955 0.3503 0.5664 0.0414 1.0000 Uiso R
H21 H 0.1952 0.9052 0.3113 0.0679 1.0000 Uiso R
H22 H 0.2548 0.8502 0.2490 0.0679 1.0000 Uiso R
H23 H 0.1920 0.8123 0.3101 0.0679 1.0000 Uiso R
H1 H 0.1043 0.9448 0.2241 0.0464 1.0000 Uiso R

loop_
_atom_site_aniso_label
_atom_site_aniso_U_11
_atom_site_aniso_U_22
_atom_site_aniso_U_33
_atom_site_aniso_U_23
_atom_site_aniso_U_13
_atom_site_aniso_U_12
Cd1 0.01976(15) 0.02880(17) 0.01902(15) 0.00479(11) -0.00300(11) -0.00885(12)
Cd2 0.02363(16) 0.03036(17) 0.01533(14) 0.00273(11) -0.00421(11) -0.01143(12)
N1 0.0204(17) 0.0306(19) 0.0269(18) 0.0053(15) -0.0046(14) -0.0084(15)
N2 0.0233(17) 0.0236(17) 0.0226(17) -0.0007(13) -0.0030(14) -0.0071(14)
N3 0.0242(18) 0.0314(19) 0.0250(18) -0.0018(15) -0.0059(14) -0.0097(15)
N4 0.037(2) 0.033(2) 0.0229(18) 0.0000(15) -0.0012(15) -0.0138(17)
N5 0.0262(18) 0.0284(18) 0.0215(17) -0.0010(14) -0.0035(14) -0.0100(15)
N6 0.0279(18) 0.033(2) 0.0210(17) -0.0013(15) -0.0043(14) -0.0111(16)
N7 0.0285(19) 0.032(2) 0.0266(19) 0.0025(15) -0.0032(15) -0.0105(16)
N8 0.0286(19) 0.0296(19) 0.0209(17) -0.0009(14) -0.0043(14) -0.0095(15)
N9 0.033(2) 0.035(2) 0.0275(19) 0.0030(16) -0.0121(16) -0.0143(17)
N10 0.031(2) 0.032(2) 0.030(2) -0.0040(16) -0.0105(16) -0.0075(17)
N11 0.037(2) 0.028(2) 0.070(3) 0.000(2) 0.016(2) -0.007(2)
N12 0.050(2) 0.030(2) 0.0195(18) 0.0031(15) -0.0092(17) -0.0188(19)
N13 0.035(2) 0.041(2) 0.029(2) -0.0102(18) -0.0147(17) -0.0027(18)
O1 0.0397(18) 0.0409(19) 0.0398(19) 0.0017(15) -0.0119(15) -0.0177(15)
O2 0.0361(18) 0.049(2) 0.0292(17) 0.0099(14) -0.0047(14) -0.0170(16)
O12 0.0391(19) 0.0355(19) 0.047(2) -0.0017(15) -0.0110(16) -0.0014(16)
O5 0.052(2) 0.0363(18) 0.0364(18) -0.0094(14) 0.0061(15) -0.0214(16)
O6 0.0318(18) 0.069(3) 0.0348(19) -0.0035(17) 0.0006(15) -0.0188(17)
O7 0.036(2) 0.040(2) 0.075(3) 0.004(2) 0.0102(19) -0.0114(17)
O8 0.053(2) 0.071(3) 0.043(2) 0.0060(19) -0.0027(18) -0.018(2)
O9 0.053(2) 0.040(2) 0.051(2) 0.0088(18) 0.0088(19) 0.0039(18)
O11 0.054(2) 0.0313(17) 0.0314(17) 0.0021(14) -0.0087(15) -0.0131(16)
O10 0.037(2) 0.032(2) 0.102(3) 0.015(2) 0.009(2) -0.0101(16)
O56 0.0413(19) 0.0426(19) 0.0301(17) -0.0030(14) -0.0109(15) -0.0147(16)
O58 0.0399(19) 0.053(2) 0.0321(18) 0.0053(16) -0.0050(15) -0.0052(17)
O59 0.046(2) 0.048(2) 0.052(2) -0.0180(18) -0.0243(18) 0.0030(18)
O60 0.0378(19) 0.052(2) 0.0309(18) -0.0059(15) 0.0042(15) -0.0115(16)
O62 0.0373(18) 0.0386(18) 0.0322(17) 0.0039(14) -0.0069(14) -0.0137(15)
O63 0.086(3) 0.037(2) 0.037(2) 0.0072(16) -0.0115(19) -0.025(2)
C2 0.048(3) 0.059(4) 0.065(4) -0.006(3) -0.026(3) -0.013(3)
C12 0.031(2) 0.031(2) 0.026(2) 0.0075(18) -0.0054(18) -0.0092(19)
C13 0.021(2) 0.030(2) 0.027(2) 0.0019(17) -0.0016(17) -0.0053(17)
C14 0.024(2) 0.026(2) 0.024(2) -0.0010(16) -0.0053(16) -0.0069(17)
C15 0.023(2) 0.024(2) 0.024(2) -0.0023(16) -0.0024(16) -0.0073(17)
C17 0.0178(19) 0.025(2) 0.023(2) -0.0025(16) -0.0016(15) -0.0065(16)
C18 0.025(2) 0.022(2) 0.025(2) -0.0010(16) -0.0026(16) -0.0099(16)
C19 0.024(2) 0.030(2) 0.023(2) -0.0027(17) -0.0035(16) -0.0091(18)
C20 0.023(2) 0.031(2) 0.028(2) -0.0020(17) -0.0010(17) -0.0093(18)
C22 0.028(2) 0.032(2) 0.022(2) -0.0018(17) 0.0002(17) -0.0104(18)
C23 0.024(2) 0.031(2) 0.024(2) 0.0013(17) -0.0041(16) -0.0104(17)
C24 0.021(2) 0.025(2) 0.025(2) -0.0020(16) -0.0001(16) -0.0081(16)
C25 0.025(2) 0.025(2) 0.023(2) -0.0008(16) -0.0038(16) -0.0063(17)
C26 0.023(2) 0.028(2) 0.024(2) -0.0011(17) -0.0032(16) -0.0076(17)
C27 0.029(2) 0.026(2) 0.023(2) -0.0007(16) -0.0014(17) -0.0116(18)
C28 0.027(2) 0.036(2) 0.030(2) -0.0011(19) -0.0038(18) -0.0122(19)
C29 0.032(2) 0.040(3) 0.027(2) 0.0026(19) -0.0002(18) -0.016(2)
C30 0.039(3) 0.032(2) 0.025(2) 0.0029(18) -0.0035(19) -0.017(2)
C32 0.035(2) 0.041(3) 0.030(2) 0.001(2) -0.0069(19) -0.009(2)
C33 0.042(3) 0.037(3) 0.032(2) 0.002(2) -0.003(2) -0.012(2)
C34 0.042(3) 0.050(3) 0.035(3) -0.002(2) -0.005(2) -0.012(2)
C35 0.050(3) 0.046(3) 0.032(3) -0.002(2) -0.009(2) -0.015(2)
C36 0.069(4) 0.055(4) 0.043(3) 0.004(3) -0.016(3) -0.027(3)
C37 0.145(8) 0.107(6) 0.047(4) 0.020(4) -0.029(4) -0.091(6)
C38 0.031(2) 0.039(3) 0.024(2) -0.0012(18) -0.0083(18) -0.011(2)
C39 0.025(2) 0.036(2) 0.027(2) 0.0000(18) -0.0015(17) -0.0124(19)
C40 0.024(2) 0.029(2) 0.023(2) 0.0058(17) -0.0046(16) -0.0093(17)
C41 0.024(2) 0.032(2) 0.028(2) 0.0051(18) -0.0060(17) -0.0095(18)
C43 0.053(3) 0.035(3) 0.030(2) -0.005(2) 0.001(2) -0.022(2)
C44 0.048(3) 0.039(3) 0.023(2) -0.0041(19) -0.002(2) -0.020(2)
C45 0.030(2) 0.031(2) 0.021(2) -0.0028(17) -0.0007(17) -0.0106(18)
C46 0.040(2) 0.034(2) 0.023(2) -0.0008(18) -0.0066(18) -0.016(2)
C47 0.041(3) 0.041(3) 0.023(2) 0.0017(19) -0.0068(19) -0.019(2)
C48 0.025(2) 0.030(2) 0.020(2) -0.0005(17) -0.0009(16) -0.0083(18)
C50 0.025(2) 0.033(2) 0.019(2) -0.0010(17) 0.0006(16) -0.0083(18)
C51 0.024(2) 0.031(2) 0.024(2) 0.0007(17) -0.0032(16) -0.0093(18)
C52 0.036(2) 0.033(2) 0.024(2) -0.0004(18) -0.0029(18) -0.016(2)
C53 0.039(3) 0.038(3) 0.022(2) 0.0072(18) -0.0061(18) -0.019(2)
C65 0.038(3) 0.036(2) 0.019(2) 0.0020(18) -0.0019(18) -0.011(2)
C66 0.023(2) 0.039(3) 0.025(2) 0.0010(18) -0.0047(17) -0.0080(19)
C67 0.028(2) 0.024(2) 0.025(2) -0.0015(17) -0.0014(17) -0.0042(17)
C68 0.023(2) 0.027(2) 0.023(2) -0.0021(16) -0.0025(16) -0.0051(17)
C70 0.028(2) 0.024(2) 0.026(2) -0.0032(16) -0.0073(17) -0.0068(17)
C71 0.022(2) 0.031(2) 0.026(2) -0.0008(17) -0.0042(16) -0.0096(17)
C72 0.024(2) 0.026(2) 0.026(2) -0.0009(17) -0.0031(17) -0.0050(17)
C73 0.021(2) 0.031(2) 0.024(2) 0.0006(17) -0.0052(16) -0.0064(17)
C74 0.032(2) 0.036(2) 0.028(2) 0.0012(19) -0.0045(18) -0.016(2)
C75 0.039(3) 0.063(3) 0.034(3) -0.006(2) 0.005(2) -0.022(3)
C76 0.053(3) 0.075(4) 0.036(3) -0.001(3) 0.002(3) -0.032(3)
C77 0.059(4) 0.053(3) 0.041(3) -0.005(2) 0.013(3) -0.034(3)
C79 0.068(4) 0.051(3) 0.039(3) 0.002(2) -0.012(3) -0.025(3)
C80 0.091(5) 0.061(4) 0.035(3) 0.003(3) -0.011(3) -0.039(4)
C81 0.059(4) 0.058(4) 0.051(3) 0.001(3) -0.004(3) -0.024(3)
C82 0.076(4) 0.037(3) 0.033(3) 0.002(2) -0.012(3) -0.023(3)
C83 0.079(5) 0.064(4) 0.055(4) 0.005(3) -0.017(3) -0.036(4)
C84 0.101(5) 0.056(4) 0.034(3) 0.010(3) -0.015(3) -0.031(4)
C85 0.063(4) 0.046(3) 0.048(3) 0.006(2) -0.037(3) -0.014(3)
C86 0.039(3) 0.047(3) 0.037(3) 0.006(2) -0.014(2) -0.016(2)
C87 0.033(2) 0.028(2) 0.023(2) -0.0031(17) -0.0078(17) -0.0116(18)
C88 0.031(2) 0.032(2) 0.024(2) 0.0025(17) -0.0083(17) -0.0114(19)
C89 0.030(2) 0.037(2) 0.025(2) -0.0002(18) -0.0057(17) -0.0160(19)
C91 0.041(3) 0.040(3) 0.036(3) 0.010(2) -0.016(2) -0.022(2)
C92 0.036(3) 0.040(3) 0.040(3) 0.007(2) -0.015(2) -0.022(2)
C93 0.029(2) 0.038(2) 0.023(2) 0.0032(18) -0.0029(17) -0.0120(19)
C94 0.030(2) 0.039(3) 0.026(2) 0.0008(19) -0.0043(18) -0.011(2)
C95 0.044(3) 0.035(2) 0.025(2) -0.0004(18) -0.0081(19) -0.017(2)
C96 0.045(3) 0.035(2) 0.022(2) 0.0043(18) -0.0069(19) -0.016(2)
C97 0.024(2) 0.029(2) 0.025(2) 0.0019(17) 0.0002(16) -0.0114(17)
C98 0.0190(19) 0.030(2) 0.024(2) -0.0017(17) -0.0022(16) -0.0049(17)
C99 0.025(2) 0.033(2) 0.024(2) -0.0055(18) -0.0011(17) -0.0063(18)
C100 0.026(2) 0.031(2) 0.026(2) -0.0038(18) -0.0008(17) -0.0077(18)
C101 0.042(3) 0.037(3) 0.029(2) -0.0028(19) 0.001(2) -0.019(2)
C102 0.044(3) 0.033(2) 0.031(2) -0.0052(19) -0.001(2) -0.015(2)
C103 0.031(2) 0.030(2) 0.038(3) -0.0070(19) 0.0008(19) -0.0103(19)
C105 0.040(3) 0.042(3) 0.038(3) -0.008(2) -0.003(2) -0.017(2)
C106 0.037(3) 0.041(3) 0.042(3) -0.008(2) -0.004(2) -0.016(2)
C107 0.038(3) 0.038(3) 0.048(3) -0.006(2) -0.004(2) -0.016(2)
C108 0.045(3) 0.038(3) 0.046(3) -0.004(2) -0.005(2) -0.016(2)
C109 0.049(3) 0.043(3) 0.050(3) 0.001(2) -0.006(3) -0.015(2)
C110 0.050(3) 0.047(3) 0.054(3) 0.009(3) -0.010(3) -0.014(3)
C111 0.041(3) 0.032(2) 0.031(2) -0.0004(19) 0.004(2) -0.013(2)
C112 0.041(3) 0.034(2) 0.027(2) -0.0029(19) -0.0040(19) -0.011(2)

loop_
_atom_type_symbol
_atom_type_scat_dispersion_real
_atom_type_scat_dispersion_imag
_atom_type_scat_Cromer_Mann_a1
_atom_type_scat_Cromer_Mann_b1
_atom_type_scat_Cromer_Mann_a2
_atom_type_scat_Cromer_Mann_b2
_atom_type_scat_Cromer_Mann_a3
_atom_type_scat_Cromer_Mann_b3
_atom_type_scat_Cromer_Mann_a4
_atom_type_scat_Cromer_Mann_b4
_atom_type_scat_Cromer_Mann_c
_atom_type_scat_source
C 0.0181 0.0091 2.3100 20.8439 1.0200 10.2075 1.5886 0.5687 0.8650 51.6512 0.2156 'International Tables Vol C 4.2.6.8 and 6.1.1.4'
H 0.0000 0.0000 0.4930 10.5109 0.3229 26.1257 0.1402 3.1424 0.0408 57.7998 0.0030 'International Tables Vol C 4.2.6.8 and 6.1.1.4'
N 0.0311 0.0180 12.2126 0.0057 3.1322 9.8933 2.0125 28.9975 1.1663 0.5826 -11.5290 'International Tables Vol C 4.2.6.8 and 6.1.1.4'
O 0.0492 0.0322 3.0485 13.2771 2.2868 5.7011 1.5463 0.3239 0.8670 32.9089 0.2508 'International Tables Vol C 4.2.6.8 and 6.1.1.4'
Cl 0.3639 0.7018 11.4604 0.0104 7.1964 1.1662 6.2556 18.5194 1.6455 47.7784 -9.5574 'International Tables Vol C 4.2.6.8 and 6.1.1.4'
Cd 0.1185 4.6533 19.2214 0.5946 17.6444 6.9089 4.4610 24.7008 1.6029 87.4825 5.0694 'International Tables Vol C 4.2.6.8 and 6.1.1.4'

loop_
_geom_angle_atom_site_label_1
_geom_angle_site_symmetry_1
_geom_angle_atom_site_label_2
_geom_angle_atom_site_label_3
_geom_angle
_geom_angle_publ_flag
N3 1_455 Cd1 N1 104.91(12) yes
N3 1_455 Cd1 N4 93.72(13) yes
N1 . Cd1 N4 152.67(13) yes
N3 1_455 Cd1 O1 152.72(12) yes
N1 . Cd1 O1 82.98(12) yes
N4 . Cd1 O1 89.55(12) yes
N3 1_455 Cd1 O6 78.46(11) yes
N1 . Cd1 O6 78.54(11) yes
N4 . Cd1 O6 125.51(12) yes
O1 . Cd1 O6 77.64(11) yes
N3 1_455 Cd1 O7 123.54(14) yes
N1 . Cd1 O7 81.99(12) yes
N4 . Cd1 O7 71.00(13) yes
O1 . Cd1 O7 83.08(13) yes
O6 . Cd1 O7 154.02(11) yes
N3 1_455 Cd1 O9 73.47(13) yes
N1 . Cd1 O9 86.69(13) yes
N4 . Cd1 O9 79.55(13) yes
O1 . Cd1 O9 133.64(13) yes
O6 . Cd1 O9 143.59(12) yes
N3 1_455 Cd1 O11 79.94(12) yes
N1 . Cd1 O11 125.58(12) yes
N4 . Cd1 O11 76.75(12) yes
O1 . Cd1 O11 74.47(12) yes
O6 . Cd1 O11 48.76(10) yes
O7 . Cd1 O9 50.70(14) yes
O7 . Cd1 O11 140.58(12) yes
O9 . Cd1 O11 142.85(13) yes
N9 1_655 Cd2 N6 158.86(13) yes
N9 1_655 Cd2 N7 103.53(13) yes
N6 . Cd2 N7 92.16(13) yes
N9 1_655 Cd2 O56 81.64(12) yes
N6 . Cd2 O56 85.29(11) yes
N7 . Cd2 O56 86.60(12) yes
N9 1_655 Cd2 O58 81.58(13) yes
N6 . Cd2 O58 77.28(12) yes
N7 . Cd2 O58 137.89(13) yes
O56 . Cd2 O58 52.34(12) yes
N9 1_655 Cd2 O60 110.25(12) yes
N6 . Cd2 O60 85.12(12) yes
N7 . Cd2 O60 83.96(12) yes
O56 . Cd2 O60 166.27(11) yes
O58 . Cd2 O60 134.19(11) yes
N9 1_655 Cd2 O62 87.59(12) yes
N6 . Cd2 O62 91.62(12) yes
N7 . Cd2 O62 134.08(12) yes
O56 . Cd2 O62 139.33(12) yes
O58 . Cd2 O62 87.39(12) yes
O60 . Cd2 O62 50.84(11) yes
Cd1 . N1 C12 120.9(3) yes
Cd1 . N1 C41 122.5(3) yes
C12 . N1 C41 116.4(4) yes
C15 . N2 C17 117.7(3) yes
Cd1 1_655 N3 C20 125.5(3) yes
Cd1 1_655 N3 C22 117.7(3) yes
C20 . N3 C22 116.8(4) yes
Cd1 . N4 C43 117.9(3) yes
Cd1 . N4 C47 123.8(3) yes
C43 . N4 C47 116.5(4) yes
C48 . N5 C50 117.9(4) yes
Cd2 . N6 C53 121.3(3) yes
Cd2 . N6 C95 119.3(3) yes
C53 . N6 C95 117.2(4) yes
Cd2 . N7 C65 117.5(3) yes
Cd2 . N7 C94 125.0(3) yes
C65 . N7 C94 116.5(4) yes
C68 . N8 C70 118.0(4) yes
Cd2 1_455 N9 C89 120.1(3) yes
Cd2 1_455 N9 C91 122.4(3) yes
C89 . N9 C91 116.4(4) yes
O12 . N10 O6 122.3(4) yes
O12 . N10 O11 120.4(4) yes
O6 . N10 O11 117.3(4) yes
O7 . N11 O9 118.6(4) yes
O7 . N11 O10 120.0(5) yes
O9 . N11 O10 121.4(5) yes
O60 . N12 O62 117.7(4) yes
O60 . N12 O63 123.2(4) yes
O62 . N12 O63 119.1(4) yes
O56 . N13 O58 117.5(4) yes
O56 . N13 O59 120.5(4) yes
O58 . N13 O59 121.9(4) yes
Cd1 . O1 C2 135.8(3) yes
Cd1 . O1 H1 102.5 no
C2 . O1 H1 102.5 no
C30 . O2 C32 118.4(4) yes
C103 . O5 C105 117.3(4) yes
Cd1 . O6 N10 88.3(3) yes
Cd1 . O7 N11 95.6(3) yes
C77 . O8 C79 120.9(5) yes
Cd1 . O9 N11 94.3(3) yes
Cd1 . O11 N10 104.5(3) yes
Cd2 . O56 N13 94.9(3) yes
Cd2 . O58 N13 95.2(3) yes
Cd2 . O60 N12 89.6(3) yes
Cd2 . O62 N12 101.9(2) yes
O1 . C2 H21 109.5 no
O1 . C2 H22 109.5 no
H21 . C2 H22 109.5 no
O1 . C2 H23 109.5 no
H21 . C2 H23 109.5 no
H22 . C2 H23 109.5 no
N1 . C12 C13 124.1(4) yes
N1 . C12 H121 118.0 no
C13 . C12 H121 118.0 no
C12 . C13 C14 120.0(4) yes
C12 . C13 H131 120.0 no
C14 . C13 H131 120.0 no
C13 . C14 C15 122.1(4) yes
C13 . C14 C40 116.0(4) yes
C15 . C14 C40 121.8(4) yes
C14 . C15 N2 116.0(4) yes
C14 . C15 C26 121.5(4) yes
N2 . C15 C26 122.5(4) yes
N2 . C17 C18 115.3(3) yes
N2 . C17 C24 123.1(4) yes
C18 . C17 C24 121.6(4) yes
C17 . C18 C19 122.9(4) yes
C17 . C18 C23 120.2(4) yes
C19 . C18 C23 116.9(4) yes
C18 . C19 C20 120.1(4) yes
C18 . C19 H191 120.0 no
C20 . C19 H191 120.0 no
C19 . C20 N3 123.1(4) yes
C19 . C20 H201 118.4 no
N3 . C20 H201 118.4 no
N3 . C22 C23 123.7(4) yes
N3 . C22 H221 118.1 no
C23 . C22 H221 118.1 no
C18 . C23 C22 119.3(4) yes
C18 . C23 H231 120.3 no
C22 . C23 H231 120.3 no
C17 . C24 C25 119.8(4) yes
C17 . C24 H241 120.1 no
C25 . C24 H241 120.1 no
C24 . C25 C26 116.6(4) yes
C24 . C25 C27 121.4(4) yes
C26 . C25 C27 121.9(4) yes
C25 . C26 C15 120.1(4) yes
C25 . C26 H261 119.9 no
C15 . C26 H261 119.9 no
C25 . C27 C28 121.4(4) yes
C25 . C27 C39 120.4(4) yes
C28 . C27 C39 118.1(4) yes
C27 . C28 C29 120.6(4) yes
C27 . C28 H281 119.7 no
C29 . C28 H281 119.7 no
C28 . C29 C30 120.9(4) yes
C28 . C29 H291 119.6 no
C30 . C29 H291 119.6 no
C29 . C30 O2 115.8(4) yes
C29 . C30 C38 119.2(4) yes
O2 . C30 C38 124.9(4) yes
O2 . C32 C33 106.6(4) yes
O2 . C32 H321 110.2 no
C33 . C32 H321 110.2 no
O2 . C32 H322 110.2 no
C33 . C32 H322 110.2 no
H321 . C32 H322 109.5 no
C32 . C33 C34 111.9(4) yes
C32 . C33 H331 108.9 no
C34 . C33 H331 108.9 no
C32 . C33 H332 108.9 no
C34 . C33 H332 108.9 no
H331 . C33 H332 109.5 no
C33 . C34 C35 113.0(4) yes
C33 . C34 H341 108.6 no
C35 . C34 H341 108.6 no
C33 . C34 H342 108.6 no
C35 . C34 H342 108.6 no
H341 . C34 H342 109.5 no
C34 . C35 C36 115.2(5) yes
C34 . C35 H351 108.0 no
C36 . C35 H351 108.0 no
C34 . C35 H352 108.0 no
C36 . C35 H352 108.0 no
H351 . C35 H352 109.5 no
C35 . C36 C37 112.2(5) yes
C35 . C36 H361 108.8 no
C37 . C36 H361 108.8 no
C35 . C36 H362 108.8 no
C37 . C36 H362 108.8 no
H361 . C36 H362 109.5 no
C36 . C37 H371 109.5 no
C36 . C37 H372 109.5 no
H371 . C37 H372 109.5 no
C36 . C37 H373 109.5 no
H371 . C37 H373 109.5 no
H372 . C37 H373 109.5 no
C30 . C38 C39 119.2(4) yes
C30 . C38 H381 120.4 no
C39 . C38 H381 120.4 no
C38 . C39 C27 121.9(4) yes
C38 . C39 H391 119.1 no
C27 . C39 H391 119.1 no
C14 . C40 C41 120.3(4) yes
C14 . C40 H401 119.8 no
C41 . C40 H401 119.8 no
C40 . C41 N1 123.2(4) yes
C40 . C41 H411 118.4 no
N1 . C41 H411 118.4 no
N4 . C43 C44 124.0(4) yes
N4 . C43 H431 118.0 no
C44 . C43 H431 118.0 no
C43 . C44 C45 119.1(4) yes
C43 . C44 H441 120.4 no
C45 . C44 H441 120.4 no
C44 . C45 C46 118.2(4) yes
C44 . C45 C48 120.1(4) yes
C46 . C45 C48 121.6(4) yes
C45 . C46 C47 119.0(4) yes
C45 . C46 H461 120.5 no
C47 . C46 H461 120.5 no
C46 . C47 N4 123.1(4) yes
C46 . C47 H471 118.4 no
N4 . C47 H471 118.4 no
C45 . C48 N5 116.2(4) yes
C45 . C48 C99 120.7(4) yes
N5 . C48 C99 122.9(4) yes
N5 . C50 C51 115.1(4) yes
N5 . C50 C97 122.5(4) yes
C51 . C50 C97 122.4(4) yes
C50 . C51 C52 124.1(4) yes
C50 . C51 C96 119.2(4) yes
C52 . C51 C96 116.6(4) yes
C51 . C52 C53 119.7(4) yes
C51 . C52 H521 120.1 no
C53 . C52 H521 120.1 no
C52 . C53 N6 123.3(4) yes
C52 . C53 H531 118.4 no
N6 . C53 H531 118.4 no
N7 . C65 C66 123.7(4) yes
N7 . C65 H651 118.1 no
C66 . C65 H651 118.1 no
C65 . C66 C67 120.0(4) yes
C65 . C66 H661 120.0 no
C67 . C66 H661 120.0 no
C66 . C67 C68 120.6(4) yes
C66 . C67 C93 116.7(4) yes
C68 . C67 C93 122.6(4) yes
C67 . C68 N8 115.3(4) yes
C67 . C68 C73 122.1(4) yes
N8 . C68 C73 122.6(4) yes
N8 . C70 C71 122.4(4) yes
N8 . C70 C87 117.0(4) yes
C71 . C70 C87 120.6(4) yes
C70 . C71 C72 120.3(4) yes
C70 . C71 H711 119.8 no
C72 . C71 H711 119.8 no
C71 . C72 C73 116.7(4) yes
C71 . C72 C74 120.1(4) yes
C73 . C72 C74 123.2(4) yes
C72 . C73 C68 120.0(4) yes
C72 . C73 H731 120.0 no
C68 . C73 H731 120.0 no
C72 . C74 C75 118.2(4) yes
C72 . C74 C86 124.1(4) yes
C75 . C74 C86 117.7(5) yes
C74 . C75 C76 122.4(5) yes
C74 . C75 H751 118.8 no
C76 . C75 H751 118.8 no
C75 . C76 C77 119.9(6) yes
C75 . C76 H761 120.1 no
C77 . C76 H761 120.1 no
O8 . C77 C76 113.7(5) yes
O8 . C77 C85 124.3(6) yes
C76 . C77 C85 122.0(5) yes
O8 . C79 C80 109.7(5) yes
O8 . C79 H791 109.4 no
C80 . C79 H791 109.4 no
O8 . C79 H792 109.4 no
C80 . C79 H792 109.4 no
H791 . C79 H792 109.5 no
C79 . C80 C81 120.9(6) yes
C79 . C80 H801 106.6 no
C81 . C80 H801 106.6 no
C79 . C80 H802 106.5 no
C81 . C80 H802 106.5 no
H801 . C80 H802 109.5 no
C80 . C81 C82 117.7(6) yes
C80 . C81 H811 107.4 no
C82 . C81 H811 107.4 no
C80 . C81 H812 107.4 no
C82 . C81 H812 107.4 no
H811 . C81 H812 109.5 no
C81 . C82 C83 119.3(6) yes
C81 . C82 H821 107.0 no
C83 . C82 H821 107.0 no
C81 . C82 H822 107.0 no
C83 . C82 H822 107.0 no
H821 . C82 H822 109.5 no
C82 . C83 C84 117.4(6) yes
C82 . C83 H831 107.4 no
C84 . C83 H831 107.4 no
C82 . C83 H832 107.4 no
C84 . C83 H832 107.4 no
H831 . C83 H832 109.5 no
C83 . C84 H841 109.5 no
C83 . C84 H842 109.5 no
H841 . C84 H842 109.5 no
C83 . C84 H843 109.5 no
H841 . C84 H843 109.5 no
H842 . C84 H843 109.5 no
C77 . C85 C86 118.8(5) yes
C77 . C85 H851 120.6 no
C86 . C85 H851 120.6 no
C85 . C86 C74 119.2(5) yes
C85 . C86 H861 120.4 no
C74 . C86 H861 120.4 no
C70 . C87 C88 121.2(4) yes
C70 . C87 C92 121.2(4) yes
C88 . C87 C92 117.6(4) yes
C87 . C88 C89 119.2(4) yes
C87 . C88 H881 120.4 no
C89 . C88 H881 120.4 no
C88 . C89 N9 124.0(4) yes
C88 . C89 H891 118.0 no
N9 . C89 H891 118.0 no
N9 . C91 C92 122.9(4) yes
N9 . C91 H911 118.5 no
C92 . C91 H911 118.5 no
C87 . C92 C91 119.9(4) yes
C87 . C92 H921 120.0 no
C91 . C92 H921 120.0 no
C67 . C93 C94 119.4(4) yes
C67 . C93 H931 120.3 no
C94 . C93 H931 120.3 no
C93 . C94 N7 123.4(4) yes
C93 . C94 H941 118.3 no
N7 . C94 H941 118.3 no
N6 . C95 C96 123.3(4) yes
N6 . C95 H951 118.4 no
C96 . C95 H951 118.4 no
C51 . C96 C95 119.9(4) yes
C51 . C96 H961 120.1 no
C95 . C96 H961 120.1 no
C50 . C97 C98 120.2(4) yes
C50 . C97 H971 119.9 no
C98 . C97 H971 119.9 no
C97 . C98 C99 116.1(4) yes
C97 . C98 C100 123.4(4) yes
C99 . C98 C100 120.4(4) yes
C98 . C99 C48 120.3(4) yes
C98 . C99 H991 119.9 no
C48 . C99 H991 119.9 no
C98 . C100 C101 120.7(4) yes
C98 . C100 C112 122.6(4) yes
C101 . C100 C112 116.7(4) yes
C100 . C101 C102 123.0(4) yes
C100 . C101 H1011 118.5 no
C102 . C101 H1011 118.5 no
C101 . C102 C103 118.8(4) yes
C101 . C102 H1021 120.6 no
C103 . C102 H1021 120.6 no
C102 . C103 O5 124.0(4) yes
C102 . C103 C111 119.5(4) yes
O5 . C103 C111 116.4(4) yes
O5 . C105 C106 108.4(4) yes
O5 . C105 H1051 109.7 no
C106 . C105 H1051 109.7 no
O5 . C105 H1052 109.7 no
C106 . C105 H1052 109.7 no
H1051 . C105 H1052 109.5 no
C105 . C106 C107 114.9(4) yes
C105 . C106 H1061 108.1 no
C107 . C106 H1061 108.1 no
C105 . C106 H1062 108.1 no
C107 . C106 H1062 108.1 no
H1061 . C106 H1062 109.5 no
C106 . C107 C108 116.1(4) yes
C106 . C107 H1071 107.8 no
C108 . C107 H1071 107.8 no
C106 . C107 H1072 107.8 no
C108 . C107 H1072 107.8 no
H1071 . C107 H1072 109.5 no
C107 . C108 C109 113.2(5) yes
C107 . C108 H1081 108.5 no
C109 . C108 H1081 108.5 no
C107 . C108 H1082 108.5 no
C109 . C108 H1082 108.5 no
H1081 . C108 H1082 109.5 no
C108 . C109 C110 112.3(5) yes
C108 . C109 H1091 108.8 no
C110 . C109 H1091 108.8 no
C108 . C109 H1092 108.8 no
C110 . C109 H1092 108.8 no
H1091 . C109 H1092 109.5 no
C109 . C110 H1101 109.5 no
C109 . C110 H1102 109.5 no
H1101 . C110 H1102 109.5 no
C109 . C110 H1103 109.5 no
H1101 . C110 H1103 109.5 no
H1102 . C110 H1103 109.5 no
C103 . C111 C112 120.4(4) yes
C103 . C111 H1111 119.8 no
C112 . C111 H1111 119.8 no
C100 . C112 C111 121.5(4) yes
C100 . C112 H1121 119.2 no
C111 . C112 H1121 119.2 no

loop_
_geom_bond_atom_site_label_1
_geom_bond_atom_site_label_2
_geom_bond_site_symmetry_2
_geom_bond_distance
_geom_bond_publ_flag
Cd1 N3 1_455 2.340(3) yes
Cd1 N1 . 2.316(3) yes
Cd1 N4 . 2.359(4) yes
Cd1 O1 . 2.428(3) yes
Cd1 O6 . 2.754(4) yes
Cd1 O7 . 2.518(4) yes
Cd1 O9 . 2.541(4) yes
Cd1 O11 . 2.421(3) yes
Cd2 N9 1_655 2.313(4) yes
Cd2 N6 . 2.347(3) yes
Cd2 N7 . 2.302(4) yes
Cd2 O56 . 2.458(3) yes
Cd2 O58 . 2.455(4) yes
Cd2 O60 . 2.626(4) yes
Cd2 O62 . 2.361(3) yes
N1 C12 . 1.338(6) yes
N1 C41 . 1.350(5) yes
N2 C15 . 1.346(5) yes
N2 C17 . 1.343(5) yes
N3 C20 . 1.337(6) yes
N3 C22 . 1.343(5) yes
N4 C43 . 1.346(6) yes
N4 C47 . 1.349(6) yes
N5 C48 . 1.332(5) yes
N5 C50 . 1.346(5) yes
N6 C53 . 1.331(6) yes
N6 C95 . 1.339(6) yes
N7 C65 . 1.347(6) yes
N7 C94 . 1.346(6) yes
N8 C68 . 1.345(5) yes
N8 C70 . 1.339(6) yes
N9 C89 . 1.348(6) yes
N9 C91 . 1.349(6) yes
N10 O12 . 1.224(5) yes
N10 O6 . 1.265(5) yes
N10 O11 . 1.260(5) yes
N11 O7 . 1.256(7) yes
N11 O9 . 1.263(6) yes
N11 O10 . 1.246(6) yes
N12 O60 . 1.249(5) yes
N12 O62 . 1.268(5) yes
N12 O63 . 1.229(5) yes
N13 O56 . 1.270(5) yes
N13 O58 . 1.264(6) yes
N13 O59 . 1.230(5) yes
O1 C2 . 1.411(6) yes
O1 H1 . 0.900 no
O2 C30 . 1.364(5) yes
O2 C32 . 1.442(6) yes
O5 C103 . 1.353(6) yes
O5 C105 . 1.452(6) yes
O8 C77 . 1.407(7) yes
O8 C79 . 1.380(7) yes
C2 H21 . 0.950 no
C2 H22 . 0.950 no
C2 H23 . 0.950 no
C12 C13 . 1.371(6) yes
C12 H121 . 0.950 no
C13 C14 . 1.396(6) yes
C13 H131 . 0.950 no
C14 C15 . 1.473(6) yes
C14 C40 . 1.403(6) yes
C15 C26 . 1.396(6) yes
C17 C18 . 1.486(5) yes
C17 C24 . 1.396(6) yes
C18 C19 . 1.390(6) yes
C18 C23 . 1.394(6) yes
C19 C20 . 1.379(6) yes
C19 H191 . 0.950 no
C20 H201 . 0.950 no
C22 C23 . 1.376(6) yes
C22 H221 . 0.950 no
C23 H231 . 0.950 no
C24 C25 . 1.398(6) yes
C24 H241 . 0.950 no
C25 C26 . 1.404(6) yes
C25 C27 . 1.492(6) yes
C26 H261 . 0.950 no
C27 C28 . 1.399(6) yes
C27 C39 . 1.388(6) yes
C28 C29 . 1.383(6) yes
C28 H281 . 0.950 no
C29 C30 . 1.388(6) yes
C29 H291 . 0.950 no
C30 C38 . 1.401(6) yes
C32 C33 . 1.512(7) yes
C32 H321 . 0.950 no
C32 H322 . 0.950 no
C33 C34 . 1.519(7) yes
C33 H331 . 0.950 no
C33 H332 . 0.950 no
C34 C35 . 1.532(7) yes
C34 H341 . 0.950 no
C34 H342 . 0.950 no
C35 C36 . 1.495(8) yes
C35 H351 . 0.950 no
C35 H352 . 0.950 no
C36 C37 . 1.533(9) yes
C36 H361 . 0.950 no
C36 H362 . 0.950 no
C37 H371 . 0.950 no
C37 H372 . 0.950 no
C37 H373 . 0.950 no
C38 C39 . 1.391(6) yes
C38 H381 . 0.950 no
C39 H391 . 0.950 no
C40 C41 . 1.372(6) yes
C40 H401 . 0.950 no
C41 H411 . 0.950 no
C43 C44 . 1.377(7) yes
C43 H431 . 0.950 no
C44 C45 . 1.378(6) yes
C44 H441 . 0.950 no
C45 C46 . 1.394(6) yes
C45 C48 . 1.497(6) yes
C46 C47 . 1.387(6) yes
C46 H461 . 0.950 no
C47 H471 . 0.950 no
C48 C99 . 1.385(6) yes
C50 C51 . 1.493(6) yes
C50 C97 . 1.387(6) yes
C51 C52 . 1.391(6) yes
C51 C96 . 1.393(6) yes
C52 C53 . 1.382(6) yes
C52 H521 . 0.950 no
C53 H531 . 0.950 no
C65 C66 . 1.366(6) yes
C65 H651 . 0.950 no
C66 C67 . 1.392(6) yes
C66 H661 . 0.950 no
C67 C68 . 1.491(6) yes
C67 C93 . 1.401(6) yes
C68 C73 . 1.391(6) yes
C70 C71 . 1.396(6) yes
C70 C87 . 1.489(6) yes
C71 C72 . 1.391(6) yes
C71 H711 . 0.950 no
C72 C73 . 1.398(6) yes
C72 C74 . 1.485(6) yes
C73 H731 . 0.950 no
C74 C75 . 1.412(7) yes
C74 C86 . 1.371(7) yes
C75 C76 . 1.361(8) yes
C75 H751 . 0.950 no
C76 C77 . 1.334(9) yes
C76 H761 . 0.950 no
C77 C85 . 1.369(8) yes
C79 C80 . 1.489(8) yes
C79 H791 . 0.950 no
C79 H792 . 0.950 no
C80 C81 . 1.468(8) yes
C80 H801 . 0.950 no
C80 H802 . 0.950 no
C81 C82 . 1.477(8) yes
C81 H811 . 0.950 no
C81 H812 . 0.950 no
C82 C83 . 1.481(8) yes
C82 H821 . 0.950 no
C82 H822 . 0.950 no
C83 C84 . 1.478(9) yes
C83 H831 . 0.950 no
C83 H832 . 0.950 no
C84 H841 . 0.950 no
C84 H842 . 0.950 no
C84 H843 . 0.950 no
C85 C86 . 1.451(8) yes
C85 H851 . 0.950 no
C86 H861 . 0.950 no
C87 C88 . 1.385(6) yes
C87 C92 . 1.386(6) yes
C88 C89 . 1.379(6) yes
C88 H881 . 0.950 no
C89 H891 . 0.950 no
C91 C92 . 1.384(6) yes
C91 H911 . 0.950 no
C92 H921 . 0.950 no
C93 C94 . 1.381(6) yes
C93 H931 . 0.950 no
C94 H941 . 0.950 no
C95 C96 . 1.374(6) yes
C95 H951 . 0.950 no
C96 H961 . 0.950 no
C97 C98 . 1.402(6) yes
C97 H971 . 0.950 no
C98 C99 . 1.396(6) yes
C98 C100 . 1.480(6) yes
C99 H991 . 0.950 no
C100 C101 . 1.398(6) yes
C100 C112 . 1.391(6) yes
C101 C102 . 1.380(7) yes
C101 H1011 . 0.950 no
C102 C103 . 1.385(7) yes
C102 H1021 . 0.950 no
C103 C111 . 1.398(7) yes
C105 C106 . 1.505(7) yes
C105 H1051 . 0.950 no
C105 H1052 . 0.950 no
C106 C107 . 1.524(7) yes
C106 H1061 . 0.950 no
C106 H1062 . 0.950 no
C107 C108 . 1.518(7) yes
C107 H1071 . 0.950 no
C107 H1072 . 0.950 no
C108 C109 . 1.517(7) yes
C108 H1081 . 0.950 no
C108 H1082 . 0.950 no
C109 C110 . 1.519(8) yes
C109 H1091 . 0.950 no
C109 H1092 . 0.950 no
C110 H1101 . 0.950 no
C110 H1102 . 0.950 no
C110 H1103 . 0.950 no
C111 C112 . 1.375(7) yes
C111 H1111 . 0.950 no
C112 H1121 . 0.950 no
